data_7133986
loop_
_publ_author_name
'Zhan, Wenyan'
'Hu, Jiameng'
'Chen, Xiaoyun'
'Luo, Gen'
'Song, Xiaoxiao'

_publ_section_title
;
 Atroposelective synthesis of axially chiral indolizinylpyrroles by
 catalytic asymmetric Paal-Knorr reaction.
;
_journal_issue 100
_journal_name_full 'Chemical communications (Cambridge, England)'
_journal_page_first 14984
_journal_page_last 14987
_journal_paper_doi 10.1039/d4cc04678a
_journal_volume 60
_journal_year 2024
_chemical_absolute_configuration ad
_chemical_formula_moiety 'C26 H22 Br2 Cl N3 O2'
_chemical_formula_sum 'C26 H22 Br2 Cl N3 O2'
_chemical_formula_weight 603.73
_space_group_crystal_system orthorhombic
_space_group_IT_number 19
_space_group_name_Hall 'P 2ac 2ab'
_space_group_name_H-M_alt 'P 21 21 21'
_atom_sites_solution_hydrogens geom
_atom_sites_solution_primary dual
_atom_sites_solution_secondary difmap
_audit_creation_date 2024-05-11
_audit_creation_method
;
Olex2 1.5
(compiled 2022.04.07 svn.rca3783a0 for OlexSys, GUI svn.r6498)
;
_audit_update_record
;
2024-05-13 deposited with the CCDC.	2024-11-18 downloaded from the CCDC.
;
_cell_angle_alpha 90
_cell_angle_beta 90
_cell_angle_gamma 90
_cell_formula_units_Z 4
_cell_length_a 9.9201(4)
_cell_length_b 12.9585(5)
_cell_length_c 20.1488(7)
_cell_measurement_reflns_used 9626
_cell_measurement_temperature 296.15(10)
_cell_measurement_theta_max 72.142
_cell_measurement_theta_min 6.032
_cell_volume 2590.12(17)
_computing_cell_refinement 'SAINT v8.37A (Bruker, 2015)'
_computing_data_collection 'Bruker D8 Venture diffractometer'
_computing_data_reduction 'SAINT v8.37A (Bruker, 2015)'
_computing_molecular_graphics 'Olex2 1.5 (Dolomanov et al., 2009)'
_computing_publication_material 'Olex2 1.5 (Dolomanov et al., 2009)'
_computing_structure_refinement 'SHELXL 2019/3 (Sheldrick, 2015)'
_computing_structure_solution 'ShelXT (Sheldrick, 2015)'
_diffrn_ambient_temperature 296.15(10)
_diffrn_detector 'CCD area detector'
_diffrn_detector_area_resol_mean 7.9
_diffrn_detector_type 'CCD area detector'
_diffrn_measured_fraction_theta_full 0.986
_diffrn_measured_fraction_theta_max 0.987
_diffrn_measurement_device 'three-circle diffractometer'
_diffrn_measurement_device_type 'Bruker APEX-II CCD'
_diffrn_measurement_method 'phi and omega scans'
_diffrn_radiation_monochromator graphite
_diffrn_radiation_probe x-ray
_diffrn_radiation_type CuK\a
_diffrn_radiation_wavelength 1.54178
_diffrn_reflns_av_R_equivalents 0.0775
_diffrn_reflns_av_unetI/netI 0.0305
_diffrn_reflns_Laue_measured_fraction_full 0.986
_diffrn_reflns_Laue_measured_fraction_max 0.987
_diffrn_reflns_limit_h_max 12
_diffrn_reflns_limit_h_min -12
_diffrn_reflns_limit_k_max 16
_diffrn_reflns_limit_k_min -15
_diffrn_reflns_limit_l_max 24
_diffrn_reflns_limit_l_min -24
_diffrn_reflns_number 83602
_diffrn_reflns_point_group_measured_fraction_full 0.988
_diffrn_reflns_point_group_measured_fraction_max 0.987
_diffrn_reflns_theta_full 67.679
_diffrn_reflns_theta_max 72.539
_diffrn_reflns_theta_min 4.969
_diffrn_source 'sealed X-ray tube'
_diffrn_source_current 1.0
_diffrn_source_power 0.05
_diffrn_source_target Mo
_diffrn_source_voltage 50.0
_diffrn_standards_number 0
_exptl_absorpt_coefficient_mu 5.146
_exptl_absorpt_correction_T_max 0.7536
_exptl_absorpt_correction_T_min 0.2831
_exptl_absorpt_correction_type multi-scan
_exptl_absorpt_process_details
;
SADABS-2016/2 (Bruker,2016/2) was used for absorption correction.
wR2(int) was 0.1716 before and 0.1139 after correction.
The Ratio of minimum to maximum transmission is 0.3757.
The \l/2 correction factor is Not present.
;
_exptl_crystal_colour colourless
_exptl_crystal_colour_primary colourless
_exptl_crystal_density_diffrn 1.548
_exptl_crystal_description block
_exptl_crystal_F_000 1208
_exptl_crystal_size_max 0.18
_exptl_crystal_size_mid 0.15
_exptl_crystal_size_min 0.13
_refine_diff_density_max 0.820
_refine_diff_density_min -0.675
_refine_diff_density_rms 0.083
_refine_ls_abs_structure_details
;
 Flack x determined using 2028 quotients [(I+)-(I-)]/[(I+)+(I-)]
 (Parsons, Flack and Wagner, Acta Cryst. B69 (2013) 249-259).
;
_refine_ls_abs_structure_Flack 0.112(6)
_refine_ls_extinction_coef 0.0119(10)
_refine_ls_extinction_expression Fc^*^=kFc[1+0.001xFc^2^\l^3^/sin(2\q)]^-1/4^
_refine_ls_extinction_method 'SHELXL-2019/2 (Sheldrick 2019)'
_refine_ls_goodness_of_fit_ref 1.051
_refine_ls_hydrogen_treatment constr
_refine_ls_matrix_type full
_refine_ls_number_parameters 341
_refine_ls_number_reflns 5083
_refine_ls_number_restraints 71
_refine_ls_restrained_S_all 1.047
_refine_ls_R_factor_all 0.0490
_refine_ls_R_factor_gt 0.0473
_refine_ls_shift/su_max 0.000
_refine_ls_shift/su_mean 0.000
_refine_ls_structure_factor_coef Fsqd
_refine_ls_weighting_details 'w=1/[\s^2^(Fo^2^)+(0.0781P)^2^+1.3797P] where P=(Fo^2^+2Fc^2^)/3'
_refine_ls_weighting_scheme calc
_refine_ls_wR_factor_gt 0.1267
_refine_ls_wR_factor_ref 0.1287
_reflns_Friedel_coverage 0.767
_reflns_Friedel_fraction_full 0.990
_reflns_Friedel_fraction_max 0.987
_reflns_number_gt 4832
_reflns_number_total 5083
_reflns_threshold_expression 'I > 2\s(I)'
_cod_data_source_file d4cc04678a2.cif
_cod_data_source_block 20240509d
_cod_depositor_comments 'Adding full bibliography for 7133986.cif.'
_cod_database_code 7133986
_shelx_shelxl_version_number 2019/3
_shelx_space_group_comment
;
The symmetry employed for this shelxl refinement is uniquely defined
by the following loop, which should always be used as a source of
symmetry information in preference to the above space-group names.
They are only intended as comments.
;
_shelx_estimated_absorpt_t_max 0.554
_shelx_estimated_absorpt_t_min 0.458
_olex2_refinement_description
;
1. Fixed Uiso
 At 1.2 times of:
  All C(H) groups, All C(H,H) groups
 At 1.5 times of:
  All C(H,H,H) groups
2. Uiso/Uaniso restraints and constraints
C19 \\sim C20 \\sim O1 \\sim O2 \\sim C20A \\sim O1A \\sim O2A: within 2A with
sigma of 0.01 and sigma for terminal atoms of 0.02 within 2A
3. Same fragment restrains
{C19, C20A, O1A, O2A} sigma for 1-2: 0.01, 1-3: 0.02
as in
{C19, C20, O1, O2}
4. Others
 Sof(C20A)=Sof(H20D)=Sof(H20E)=Sof(H20F)=Sof(O1A)=Sof(O2A)=1-FVAR(1)
 Sof(C20)=Sof(H20A)=Sof(H20B)=Sof(H20C)=Sof(O1)=Sof(O2)=FVAR(1)
5.a Secondary CH2 refined with riding coordinates:
 C18(H18A,H18B)
5.b Aromatic/amide H refined with riding coordinates:
 C5(H5), C6(H6), C7(H7), C8(H8), C22(H22), C24(H24), C25(H25), C26(H26)
5.c Idealised Me refined as rotating group:
 C10(H10A,H10B,H10C), C11(H11A,H11B,H11C), C12(H12A,H12B,H12C), C20(H20A,H20B,
 H20C), C20A(H20D,H20E,H20F)
;
_olex2_submission_special_instructions 'No special instructions were received'

loop_
_space_group_symop_operation_xyz
'x, y, z'
'-x+1/2, -y, z+1/2'
'-x, y+1/2, -z+1/2'
'x+1/2, -y+1/2, -z'

loop_
_atom_site_label
_atom_site_type_symbol
_atom_site_fract_x
_atom_site_fract_y
_atom_site_fract_z
_atom_site_U_iso_or_equiv
_atom_site_adp_type
_atom_site_occupancy
_atom_site_site_symmetry_order
_atom_site_calc_flag
_atom_site_refinement_flags_posn
_atom_site_refinement_flags_adp
_atom_site_refinement_flags_occupancy
_atom_site_disorder_assembly
_atom_site_disorder_group
Br1 Br -0.01849(8) 0.29038(8) 0.60586(4) 0.0919(3) Uani 1 1 d . . . . .
Br2 Br 0.60254(7) 0.13894(5) 0.63837(4) 0.0737(3) Uani 1 1 d . . . . .
C1 C 0.2740(5) 0.4613(4) 0.6302(2) 0.0428(9) Uani 1 1 d . . . . .
C2 C 0.2674(5) 0.5530(4) 0.5952(2) 0.0417(9) Uani 1 1 d . . . . .
C3 C 0.1921(5) 0.6216(4) 0.6361(2) 0.0474(10) Uani 1 1 d . . . . .
C4 C 0.1577(5) 0.5707(4) 0.6953(2) 0.0491(11) Uani 1 1 d . . . . .
C5 C 0.0852(6) 0.6001(6) 0.7526(3) 0.0649(14) Uani 1 1 d . . . . .
H5 H 0.049751 0.666230 0.756639 0.078 Uiso 1 1 calc R U . . .
C6 C 0.0684(7) 0.5290(7) 0.8020(3) 0.0762(19) Uani 1 1 d . . . . .
H6 H 0.022408 0.547128 0.840554 0.091 Uiso 1 1 calc R U . . .
C7 C 0.1202(7) 0.4289(7) 0.7949(3) 0.0756(18) Uani 1 1 d . . . . .
H7 H 0.107532 0.381372 0.828928 0.091 Uiso 1 1 calc R U . . .
C8 C 0.1881(6) 0.4000(5) 0.7399(3) 0.0627(14) Uani 1 1 d . . . . .
H8 H 0.220755 0.333130 0.735241 0.075 Uiso 1 1 calc R U . . .
C9 C 0.3311(5) 0.5817(4) 0.5291(2) 0.0478(10) Uani 1 1 d . . . . .
C10 C 0.4027(6) 0.4922(4) 0.4951(3) 0.0579(12) Uani 1 1 d . . . . .
H10A H 0.471151 0.465302 0.524047 0.087 Uiso 1 1 calc R U . . .
H10B H 0.443460 0.515893 0.454700 0.087 Uiso 1 1 calc R U . . .
H10C H 0.338636 0.438807 0.485232 0.087 Uiso 1 1 calc R U . . .
C11 C 0.2209(7) 0.6208(6) 0.4810(3) 0.0697(17) Uani 1 1 d . . . . .
H11A H 0.157121 0.566531 0.472843 0.105 Uiso 1 1 calc R U . . .
H11B H 0.261649 0.641430 0.439907 0.105 Uiso 1 1 calc R U . . .
H11C H 0.175324 0.678745 0.500498 0.105 Uiso 1 1 calc R U . . .
C12 C 0.4331(7) 0.6685(5) 0.5423(4) 0.0730(17) Uani 1 1 d . . . . .
H12A H 0.387239 0.726975 0.560862 0.109 Uiso 1 1 calc R U . . .
H12B H 0.475537 0.688087 0.501380 0.109 Uiso 1 1 calc R U . . .
H12C H 0.500353 0.644611 0.572951 0.109 Uiso 1 1 calc R U . . .
C13 C 0.1517(6) 0.7246(4) 0.6226(2) 0.0562(12) Uani 1 1 d . . . . .
C14 C 0.2640(5) 0.2910(4) 0.5779(2) 0.0485(10) Uani 1 1 d . . . . .
C15 C 0.3418(6) 0.2020(4) 0.5777(3) 0.0559(11) Uani 1 1 d . . . . .
C16 C 0.4561(5) 0.2250(4) 0.6181(3) 0.0537(11) Uani 1 1 d . . . . .
C17 C 0.4475(5) 0.3237(4) 0.6411(3) 0.0478(10) Uani 1 1 d . . . . .
C18 C 0.1335(6) 0.3118(5) 0.5455(3) 0.0595(12) Uani 1 1 d . . . . .
H18A H 0.123699 0.266755 0.507388 0.071 Uiso 1 1 calc R U . . .
H18B H 0.132344 0.382529 0.529694 0.071 Uiso 1 1 calc R U . . .
C19 C 0.3020(6) 0.1109(5) 0.5376(4) 0.0707(15) Uani 1 1 d D U . . .
C20 C 0.352(2) -0.0542(11) 0.5010(12) 0.095(5) Uani 0.72(3) 1 d D U P A 1
H20A H 0.333549 -0.036087 0.455712 0.142 Uiso 0.72(3) 1 calc R U P A 1
H20B H 0.271602 -0.081890 0.520947 0.142 Uiso 0.72(3) 1 calc R U P A 1
H20C H 0.422163 -0.104907 0.502521 0.142 Uiso 0.72(3) 1 calc R U P A 1
O1 O 0.2012(9) 0.1060(7) 0.5023(7) 0.086(4) Uani 0.72(3) 1 d D U P A 1
O2 O 0.3944(12) 0.0384(11) 0.5377(13) 0.075(3) Uani 0.72(3) 1 d D U P A 1
C21 C 0.5355(6) 0.3849(4) 0.6858(3) 0.0560(12) Uani 1 1 d . . . . .
C22 C 0.5974(7) 0.4737(5) 0.6642(3) 0.0682(15) Uani 1 1 d . . . . .
H22 H 0.586863 0.495312 0.620446 0.082 Uiso 1 1 calc R U . . .
C23 C 0.6759(8) 0.5311(6) 0.7078(4) 0.082(2) Uani 1 1 d . . . . .
C24 C 0.6910(10) 0.5036(9) 0.7709(5) 0.103(3) Uani 1 1 d . . . . .
H24 H 0.742557 0.544151 0.799354 0.123 Uiso 1 1 calc R U . . .
C25 C 0.6299(11) 0.4145(11) 0.7944(4) 0.114(3) Uani 1 1 d . . . . .
H25 H 0.642292 0.394803 0.838364 0.137 Uiso 1 1 calc R U . . .
C26 C 0.5494(9) 0.3538(8) 0.7523(3) 0.086(2) Uani 1 1 d . . . . .
H26 H 0.506543 0.294851 0.768029 0.104 Uiso 1 1 calc R U . . .
Cl1 Cl 0.7509(3) 0.6440(2) 0.67861(17) 0.1318(10) Uani 1 1 d . . . . .
N1 N 0.2074(4) 0.4728(3) 0.69087(18) 0.0476(9) Uani 1 1 d . . . . .
N2 N 0.1160(7) 0.8070(4) 0.6128(3) 0.0811(17) Uani 1 1 d . . . . .
N3 N 0.3284(4) 0.3643(3) 0.61535(19) 0.0462(8) Uani 1 1 d . . . . .
C20A C 0.373(5) -0.037(2) 0.483(2) 0.076(7) Uani 0.28(3) 1 d D U P A 2
H20D H 0.339337 -0.008611 0.442599 0.114 Uiso 0.28(3) 1 calc R U P A 2
H20E H 0.306471 -0.082483 0.502051 0.114 Uiso 0.28(3) 1 calc R U P A 2
H20F H 0.453955 -0.075559 0.474462 0.114 Uiso 0.28(3) 1 calc R U P A 2
O1A O 0.1840(14) 0.087(2) 0.5428(19) 0.089(7) Uani 0.28(3) 1 d D U P A 2
O2A O 0.403(3) 0.047(3) 0.530(3) 0.074(5) Uani 0.28(3) 1 d D U P A 2

loop_
_atom_site_aniso_label
_atom_site_aniso_U_11
_atom_site_aniso_U_22
_atom_site_aniso_U_33
_atom_site_aniso_U_23
_atom_site_aniso_U_13
_atom_site_aniso_U_12
Br1 0.0557(4) 0.1267(7) 0.0934(5) 0.0267(5) 0.0008(3) -0.0119(4)
Br2 0.0631(4) 0.0663(4) 0.0918(5) 0.0040(3) -0.0056(3) 0.0194(3)
C1 0.042(2) 0.048(2) 0.038(2) 0.0052(17) 0.0024(17) 0.0019(17)
C2 0.042(2) 0.047(2) 0.0363(19) 0.0047(16) 0.0001(16) 0.0048(17)
C3 0.049(2) 0.055(2) 0.0385(19) 0.0034(18) 0.0039(19) 0.0123(19)
C4 0.048(2) 0.066(3) 0.0336(19) 0.0043(19) 0.0014(18) 0.005(2)
C5 0.061(3) 0.096(4) 0.038(2) -0.001(2) 0.004(2) 0.017(3)
C6 0.063(3) 0.125(6) 0.040(3) 0.012(3) 0.010(2) 0.009(4)
C7 0.070(4) 0.112(5) 0.045(3) 0.023(3) 0.003(3) -0.007(4)
C8 0.063(3) 0.074(3) 0.052(3) 0.025(2) 0.002(2) 0.002(3)
C9 0.050(2) 0.052(3) 0.041(2) 0.0035(18) 0.0084(19) 0.005(2)
C10 0.061(3) 0.064(3) 0.048(2) 0.002(2) 0.014(2) 0.012(3)
C11 0.082(4) 0.087(4) 0.041(2) 0.019(2) 0.009(2) 0.026(3)
C12 0.082(4) 0.060(3) 0.076(4) 0.005(3) 0.023(3) -0.015(3)
C13 0.066(3) 0.060(3) 0.043(2) -0.001(2) 0.004(2) 0.018(2)
C14 0.050(2) 0.044(2) 0.051(2) 0.0035(19) 0.000(2) -0.0032(19)
C15 0.054(3) 0.047(2) 0.067(3) 0.004(2) 0.006(2) -0.006(2)
C16 0.051(3) 0.049(2) 0.060(3) 0.005(2) 0.005(2) 0.007(2)
C17 0.048(2) 0.049(2) 0.046(2) 0.0063(19) 0.0001(19) 0.0037(18)
C18 0.054(3) 0.067(3) 0.058(3) 0.005(2) -0.006(2) -0.006(2)
C19 0.053(3) 0.055(3) 0.104(4) 0.000(3) 0.004(3) -0.006(2)
C20 0.101(10) 0.056(7) 0.127(12) -0.017(7) 0.001(8) -0.015(7)
O1 0.062(4) 0.073(5) 0.123(9) -0.026(5) -0.022(5) -0.006(3)
O2 0.074(4) 0.049(4) 0.103(7) -0.005(4) -0.008(4) -0.001(4)
C21 0.052(3) 0.066(3) 0.050(2) -0.001(2) -0.011(2) 0.012(2)
C22 0.067(3) 0.073(3) 0.064(3) -0.009(3) -0.017(3) -0.002(3)
C23 0.065(4) 0.085(5) 0.096(5) -0.023(4) -0.019(4) 0.004(3)
C24 0.090(6) 0.136(8) 0.082(5) -0.047(5) -0.032(4) 0.009(6)
C25 0.120(8) 0.166(10) 0.057(4) -0.010(5) -0.032(4) 0.018(8)
C26 0.095(5) 0.106(5) 0.058(3) 0.009(4) -0.023(3) 0.009(4)
Cl1 0.135(2) 0.1059(16) 0.155(2) -0.0314(16) -0.0355(18) -0.0470(16)
N1 0.048(2) 0.061(2) 0.0341(16) 0.0089(16) 0.0019(15) 0.0019(18)
N2 0.104(4) 0.072(3) 0.066(3) 0.001(2) 0.006(3) 0.037(3)
N3 0.051(2) 0.0444(18) 0.0437(17) 0.0045(15) -0.0031(15) 0.0038(16)
C20A 0.077(13) 0.034(9) 0.117(16) -0.013(11) -0.009(12) -0.022(10)
O1A 0.064(10) 0.084(11) 0.120(16) -0.025(12) -0.022(11) -0.014(8)
O2A 0.070(7) 0.050(7) 0.103(9) -0.007(8) -0.010(8) -0.009(7)

loop_
_atom_type_symbol
_atom_type_description
_atom_type_scat_dispersion_real
_atom_type_scat_dispersion_imag
_atom_type_scat_source
C C 0.0181 0.0091 'International Tables Vol C Tables 4.2.6.8 and 6.1.1.4'
H H 0.0000 0.0000 'International Tables Vol C Tables 4.2.6.8 and 6.1.1.4'
Br Br -0.6763 1.2805 'International Tables Vol C Tables 4.2.6.8 and 6.1.1.4'
Cl Cl 0.3639 0.7018 'International Tables Vol C Tables 4.2.6.8 and 6.1.1.4'
N N 0.0311 0.0180 'International Tables Vol C Tables 4.2.6.8 and 6.1.1.4'
O O 0.0492 0.0322 'International Tables Vol C Tables 4.2.6.8 and 6.1.1.4'

loop_
_geom_angle_atom_site_label_1
_geom_angle_atom_site_label_2
_geom_angle_atom_site_label_3
_geom_angle
_geom_angle_site_symmetry_1
_geom_angle_site_symmetry_3
_geom_angle_publ_flag
C2 C1 N1 109.4(4) . . ?
C2 C1 N3 132.9(4) . . ?
N1 C1 N3 117.7(4) . . ?
C1 C2 C3 105.4(4) . . ?
C1 C2 C9 129.6(4) . . ?
C3 C2 C9 124.9(4) . . ?
C4 C3 C2 109.0(4) . . ?
C4 C3 C13 122.4(4) . . ?
C13 C3 C2 128.6(4) . . ?
C3 C4 C5 133.7(5) . . ?
N1 C4 C3 107.1(4) . . ?
N1 C4 C5 119.2(5) . . ?
C4 C5 H5 120.8 . . ?
C6 C5 C4 118.4(6) . . ?
C6 C5 H5 120.8 . . ?
C5 C6 H6 119.9 . . ?
C5 C6 C7 120.3(6) . . ?
C7 C6 H6 119.9 . . ?
C6 C7 H7 119.2 . . ?
C8 C7 C6 121.6(6) . . ?
C8 C7 H7 119.2 . . ?
C7 C8 H8 121.1 . . ?
C7 C8 N1 117.9(6) . . ?
N1 C8 H8 121.1 . . ?
C2 C9 C10 113.6(4) . . ?
C2 C9 C11 109.6(4) . . ?
C2 C9 C12 107.5(4) . . ?
C10 C9 C11 107.4(5) . . ?
C10 C9 C12 109.2(5) . . ?
C12 C9 C11 109.6(5) . . ?
C9 C10 H10A 109.5 . . ?
C9 C10 H10B 109.5 . . ?
C9 C10 H10C 109.5 . . ?
H10A C10 H10B 109.5 . . ?
H10A C10 H10C 109.5 . . ?
H10B C10 H10C 109.5 . . ?
C9 C11 H11A 109.5 . . ?
C9 C11 H11B 109.5 . . ?
C9 C11 H11C 109.5 . . ?
H11A C11 H11B 109.5 . . ?
H11A C11 H11C 109.5 . . ?
H11B C11 H11C 109.5 . . ?
C9 C12 H12A 109.5 . . ?
C9 C12 H12B 109.5 . . ?
C9 C12 H12C 109.5 . . ?
H12A C12 H12B 109.5 . . ?
H12A C12 H12C 109.5 . . ?
H12B C12 H12C 109.5 . . ?
N2 C13 C3 178.0(7) . . ?
C15 C14 C18 129.7(5) . . ?
N3 C14 C15 108.6(5) . . ?
N3 C14 C18 121.8(5) . . ?
C14 C15 C16 105.5(5) . . ?
C14 C15 C19 121.0(5) . . ?
C16 C15 C19 133.4(5) . . ?
C15 C16 Br2 128.0(4) . . ?
C17 C16 Br2 122.2(4) . . ?
C17 C16 C15 109.8(5) . . ?
C16 C17 C21 132.1(5) . . ?
C16 C17 N3 106.4(5) . . ?
N3 C17 C21 121.5(4) . . ?
Br1 C18 H18A 109.2 . . ?
Br1 C18 H18B 109.2 . . ?
C14 C18 Br1 112.1(4) . . ?
C14 C18 H18A 109.2 . . ?
C14 C18 H18B 109.2 . . ?
H18A C18 H18B 107.9 . . ?
O1 C19 C15 124.9(7) . . ?
O1 C19 O2 122.2(9) . . ?
O2 C19 C15 112.5(8) . . ?
O1A C19 C15 114.5(13) . . ?
O1A C19 O2A 125(2) . . ?
O2A C19 C15 111.4(16) . . ?
H20A C20 H20B 109.5 . . ?
H20A C20 H20C 109.5 . . ?
H20B C20 H20C 109.5 . . ?
O2 C20 H20A 109.5 . . ?
O2 C20 H20B 109.5 . . ?
O2 C20 H20C 109.5 . . ?
C19 O2 C20 112.4(9) . . ?
C22 C21 C17 121.2(5) . . ?
C22 C21 C26 119.8(6) . . ?
C26 C21 C17 118.9(6) . . ?
C21 C22 H22 120.1 . . ?
C21 C22 C23 119.8(7) . . ?
C23 C22 H22 120.1 . . ?
C22 C23 Cl1 118.4(7) . . ?
C24 C23 C22 121.7(9) . . ?
C24 C23 Cl1 119.9(7) . . ?
C23 C24 H24 120.0 . . ?
C23 C24 C25 120.0(7) . . ?
C25 C24 H24 120.0 . . ?
C24 C25 H25 119.7 . . ?
C24 C25 C26 120.6(8) . . ?
C26 C25 H25 119.7 . . ?
C21 C26 H26 121.0 . . ?
C25 C26 C21 118.1(9) . . ?
C25 C26 H26 121.0 . . ?
C4 N1 C1 109.1(4) . . ?
C4 N1 C8 122.6(4) . . ?
C8 N1 C1 128.3(5) . . ?
C14 N3 C1 124.0(4) . . ?
C14 N3 C17 109.8(4) . . ?
C17 N3 C1 125.9(4) . . ?
H20D C20A H20E 109.5 . . ?
H20D C20A H20F 109.5 . . ?
H20E C20A H20F 109.5 . . ?
O2A C20A H20D 109.5 . . ?
O2A C20A H20E 109.5 . . ?
O2A C20A H20F 109.5 . . ?
C19 O2A C20A 113.0(17) . . ?

loop_
_geom_bond_atom_site_label_1
_geom_bond_atom_site_label_2
_geom_bond_distance
_geom_bond_site_symmetry_2
_geom_bond_publ_flag
Br1 C18 1.957(6) . ?
Br2 C16 1.876(5) . ?
C1 C2 1.383(6) . ?
C1 N1 1.398(6) . ?
C1 N3 1.400(6) . ?
C2 C3 1.424(6) . ?
C2 C9 1.521(6) . ?
C3 C4 1.404(7) . ?
C3 C13 1.421(7) . ?
C4 C5 1.414(7) . ?
C4 N1 1.364(7) . ?
C5 H5 0.9300 . ?
C5 C6 1.366(10) . ?
C6 H6 0.9300 . ?
C6 C7 1.403(12) . ?
C7 H7 0.9300 . ?
C7 C8 1.350(9) . ?
C8 H8 0.9300 . ?
C8 N1 1.379(6) . ?
C9 C10 1.523(7) . ?
C9 C11 1.546(8) . ?
C9 C12 1.536(8) . ?
C10 H10A 0.9600 . ?
C10 H10B 0.9600 . ?
C10 H10C 0.9600 . ?
C11 H11A 0.9600 . ?
C11 H11B 0.9600 . ?
C11 H11C 0.9600 . ?
C12 H12A 0.9600 . ?
C12 H12B 0.9600 . ?
C12 H12C 0.9600 . ?
C13 N2 1.142(8) . ?
C14 C15 1.388(8) . ?
C14 C18 1.475(7) . ?
C14 N3 1.371(6) . ?
C15 C16 1.427(8) . ?
C15 C19 1.485(8) . ?
C16 C17 1.363(7) . ?
C17 C21 1.484(7) . ?
C17 N3 1.392(6) . ?
C18 H18A 0.9700 . ?
C18 H18B 0.9700 . ?
C19 O1 1.228(9) . ?
C19 O2 1.313(9) . ?
C19 O1A 1.217(13) . ?
C19 O2A 1.309(13) . ?
C20 H20A 0.9600 . ?
C20 H20B 0.9600 . ?
C20 H20C 0.9600 . ?
C20 O2 1.471(11) . ?
C21 C22 1.376(9) . ?
C21 C26 1.407(9) . ?
C22 H22 0.9300 . ?
C22 C23 1.390(9) . ?
C23 C24 1.330(14) . ?
C23 Cl1 1.744(9) . ?
C24 H24 0.9300 . ?
C24 C25 1.387(17) . ?
C25 H25 0.9300 . ?
C25 C26 1.405(14) . ?
C26 H26 0.9300 . ?
C20A H20D 0.9600 . ?
C20A H20E 0.9600 . ?
C20A H20F 0.9600 . ?
C20A O2A 1.472(15) . ?

loop_
_geom_torsion_atom_site_label_1
_geom_torsion_atom_site_label_2
_geom_torsion_atom_site_label_3
_geom_torsion_atom_site_label_4
_geom_torsion
_geom_torsion_site_symmetry_1
_geom_torsion_site_symmetry_2
_geom_torsion_site_symmetry_3
_geom_torsion_site_symmetry_4
_geom_torsion_publ_flag
Br2 C16 C17 C21 -2.9(8) . . . . ?
Br2 C16 C17 N3 178.9(3) . . . . ?
C1 C2 C3 C4 1.3(6) . . . . ?
C1 C2 C3 C13 -177.4(5) . . . . ?
C1 C2 C9 C10 5.3(8) . . . . ?
C1 C2 C9 C11 125.4(6) . . . . ?
C1 C2 C9 C12 -115.6(6) . . . . ?
C2 C1 N1 C4 0.2(6) . . . . ?
C2 C1 N1 C8 178.7(5) . . . . ?
C2 C1 N3 C14 -81.7(7) . . . . ?
C2 C1 N3 C17 105.1(7) . . . . ?
C2 C3 C4 C5 180.0(6) . . . . ?
C2 C3 C4 N1 -1.2(6) . . . . ?
C3 C2 C9 C10 -178.4(5) . . . . ?
C3 C2 C9 C11 -58.4(7) . . . . ?
C3 C2 C9 C12 60.6(6) . . . . ?
C3 C4 C5 C6 179.1(6) . . . . ?
C3 C4 N1 C1 0.6(5) . . . . ?
C3 C4 N1 C8 -177.9(5) . . . . ?
C4 C5 C6 C7 -1.1(10) . . . . ?
C5 C4 N1 C1 179.6(5) . . . . ?
C5 C4 N1 C8 1.1(8) . . . . ?
C5 C6 C7 C8 0.3(11) . . . . ?
C6 C7 C8 N1 1.1(10) . . . . ?
C7 C8 N1 C1 179.9(5) . . . . ?
C7 C8 N1 C4 -1.8(9) . . . . ?
C9 C2 C3 C4 -175.7(5) . . . . ?
C9 C2 C3 C13 5.6(9) . . . . ?
C13 C3 C4 C5 -1.1(10) . . . . ?
C13 C3 C4 N1 177.6(5) . . . . ?
C14 C15 C16 Br2 -179.4(4) . . . . ?
C14 C15 C16 C17 -0.4(6) . . . . ?
C14 C15 C19 O1 0.1(13) . . . . ?
C14 C15 C19 O2 173.1(14) . . . . ?
C14 C15 C19 O1A -47(2) . . . . ?
C14 C15 C19 O2A 164(4) . . . . ?
C15 C14 C18 Br1 95.8(6) . . . . ?
C15 C14 N3 C1 -175.3(4) . . . . ?
C15 C14 N3 C17 -1.1(5) . . . . ?
C15 C16 C17 C21 178.0(5) . . . . ?
C15 C16 C17 N3 -0.3(6) . . . . ?
C15 C19 O2 C20 176.8(13) . . . . ?
C15 C19 O2A C20A -172(4) . . . . ?
C16 C15 C19 O1 -175.9(11) . . . . ?
C16 C15 C19 O2 -2.9(17) . . . . ?
C16 C15 C19 O1A 137(2) . . . . ?
C16 C15 C19 O2A -12(4) . . . . ?
C16 C17 C21 C22 118.5(7) . . . . ?
C16 C17 C21 C26 -64.9(9) . . . . ?
C16 C17 N3 C1 174.9(4) . . . . ?
C16 C17 N3 C14 0.8(5) . . . . ?
C17 C21 C22 C23 178.0(6) . . . . ?
C17 C21 C26 C25 -178.1(7) . . . . ?
C18 C14 C15 C16 -179.0(5) . . . . ?
C18 C14 C15 C19 4.1(9) . . . . ?
C18 C14 N3 C1 4.6(7) . . . . ?
C18 C14 N3 C17 178.8(4) . . . . ?
C19 C15 C16 Br2 -3.0(9) . . . . ?
C19 C15 C16 C17 176.1(6) . . . . ?
O1 C19 O2 C20 -10(3) . . . . ?
C21 C17 N3 C1 -3.6(7) . . . . ?
C21 C17 N3 C14 -177.6(5) . . . . ?
C21 C22 C23 C24 -1.3(12) . . . . ?
C21 C22 C23 Cl1 -179.2(5) . . . . ?
C22 C21 C26 C25 -1.4(11) . . . . ?
C22 C23 C24 C25 1.3(14) . . . . ?
C23 C24 C25 C26 -1.4(16) . . . . ?
C24 C25 C26 C21 1.4(14) . . . . ?
C26 C21 C22 C23 1.4(10) . . . . ?
Cl1 C23 C24 C25 179.2(8) . . . . ?
N1 C1 C2 C3 -0.9(6) . . . . ?
N1 C1 C2 C9 175.9(5) . . . . ?
N1 C1 N3 C14 95.9(5) . . . . ?
N1 C1 N3 C17 -77.4(6) . . . . ?
N1 C4 C5 C6 0.5(9) . . . . ?
N3 C1 C2 C3 176.8(5) . . . . ?
N3 C1 C2 C9 -6.4(9) . . . . ?
N3 C1 N1 C4 -177.9(4) . . . . ?
N3 C1 N1 C8 0.6(8) . . . . ?
N3 C14 C15 C16 0.9(6) . . . . ?
N3 C14 C15 C19 -176.1(5) . . . . ?
N3 C14 C18 Br1 -84.0(5) . . . . ?
N3 C17 C21 C22 -63.5(7) . . . . ?
N3 C17 C21 C26 113.1(6) . . . . ?
O1A C19 O2A C20A 43(7) . . . . ?
